data_7112124
loop_
_publ_author_name
'Jia Zheng'
'Min Zhang'
'Liangbin Huang'
'Xiaohan Hu'
'Wanqing Wu'
'Huawen Huang'
'Huangfeng Jiang'

_publ_section_title
;
 Regioselective synthesis of oxazole derivatives via palladium-catalyzed
 and copper-mediated cascade oxidative cyclization
;
_journal_name_full Chem.Commun.
_journal_page_first 3609
_journal_paper_doi 10.1039/C3CC49788G
_journal_volume 50
_journal_year 2014
_chemical_formula_sum 'C18 H13 Cl2 N O3'
_chemical_formula_weight 362.19
_chemical_name_systematic
; 
 ? 
;
_space_group_IT_number 2
_symmetry_space_group_name_Hall '-P 1'
_symmetry_space_group_name_H-M 'P -1'
_atom_sites_solution_hydrogens geom
_atom_sites_solution_primary direct
_atom_sites_solution_secondary difmap
_audit_creation_method SHELXL-97
_cell_angle_alpha 109.06(3)
_cell_angle_beta 94.10(3)
_cell_angle_gamma 108.60(3)
_cell_formula_units_Z 2
_cell_length_a 7.4219(15)
_cell_length_b 9.3714(19)
_cell_length_c 13.520(3)
_cell_measurement_temperature 293(2)
_cell_volume 826.0(4)
_computing_structure_refinement 'SHELXL-97 (Sheldrick, 1997)'
_computing_structure_solution 'SHELXS-97 (Sheldrick, 1990)'
_diffrn_ambient_temperature 293(2)
_diffrn_measured_fraction_theta_full 0.992
_diffrn_measured_fraction_theta_max 0.992
_diffrn_radiation_monochromator graphite
_diffrn_radiation_source 'fine-focus sealed tube'
_diffrn_radiation_type MoK\a
_diffrn_radiation_wavelength 0.71073
_diffrn_reflns_av_R_equivalents 0.0204
_diffrn_reflns_av_sigmaI/netI 0.0264
_diffrn_reflns_limit_h_max 9
_diffrn_reflns_limit_h_min -9
_diffrn_reflns_limit_k_max 11
_diffrn_reflns_limit_k_min -11
_diffrn_reflns_limit_l_max 17
_diffrn_reflns_limit_l_min -17
_diffrn_reflns_number 8068
_diffrn_reflns_theta_full 27.48
_diffrn_reflns_theta_max 27.48
_diffrn_reflns_theta_min 3.08
_exptl_absorpt_coefficient_mu 0.409
_exptl_crystal_density_diffrn 1.456
_exptl_crystal_density_method 'not measured'
_exptl_crystal_F_000 372
_refine_diff_density_max 0.233
_refine_diff_density_min -0.298
_refine_diff_density_rms 0.052
_refine_ls_extinction_coef 0.040(5)
_refine_ls_extinction_expression Fc^*^=kFc[1+0.001xFc^2^\l^3^/sin(2\q)]^-1/4^
_refine_ls_extinction_method SHELXL
_refine_ls_goodness_of_fit_ref 1.122
_refine_ls_hydrogen_treatment mixed
_refine_ls_matrix_type full
_refine_ls_number_parameters 218
_refine_ls_number_reflns 3763
_refine_ls_number_restraints 0
_refine_ls_restrained_S_all 1.122
_refine_ls_R_factor_all 0.0421
_refine_ls_R_factor_gt 0.0378
_refine_ls_shift/su_max 0.000
_refine_ls_shift/su_mean 0.000
_refine_ls_structure_factor_coef Fsqd
_refine_ls_weighting_details 'calc w=1/[\s^2^(Fo^2^)+(0.0691P)^2^+0.0948P] where P=(Fo^2^+2Fc^2^)/3'
_refine_ls_weighting_scheme calc
_refine_ls_wR_factor_gt 0.1150
_refine_ls_wR_factor_ref 0.1210
_reflns_number_gt 3249
_reflns_number_total 3763
_reflns_threshold_expression >2sigma(I)
_cod_data_source_file c3cc49788g.cif
_cod_data_source_block zheng
_cod_original_cell_volume 826.0(3)
_cod_database_code 7112124

loop_
_symmetry_equiv_pos_as_xyz
'x, y, z'
'-x, -y, -z'

loop_
_atom_site_label
_atom_site_type_symbol
_atom_site_fract_x
_atom_site_fract_y
_atom_site_fract_z
_atom_site_U_iso_or_equiv
_atom_site_adp_type
_atom_site_occupancy
_atom_site_symmetry_multiplicity
_atom_site_calc_flag
_atom_site_refinement_flags
Cl1 Cl 0.23649(7) -0.30034(6) 0.04073(3) 0.06980(18) Uani 1 1 d .
Cl2 Cl -0.27149(7) 0.00321(6) 0.11284(4) 0.06923(18) Uani 1 1 d .
O2 O 0.13543(17) -0.29579(12) 0.37915(8) 0.0527(3) Uani 1 1 d .
C7 C 0.2129(2) 0.04169(16) 0.42265(10) 0.0389(3) Uani 1 1 d .
C4 C -0.0087(2) 0.02313(16) 0.26942(10) 0.0411(3) Uani 1 1 d .
H4A H -0.0589 0.0911 0.3160 0.049 Uiso 1 1 calc R
C9 C 0.32344(19) 0.22399(17) 0.58257(10) 0.0385(3) Uani 1 1 d .
C10 C 0.38826(19) 0.38621(16) 0.66472(10) 0.0385(3) Uani 1 1 d .
C15 C 0.4045(2) 0.52206(18) 0.63987(11) 0.0438(3) Uani 1 1 d .
H15A H 0.3680 0.5104 0.5696 0.053 Uiso 1 1 calc R
C5 C 0.1400(2) -0.01703(16) 0.30737(10) 0.0394(3) Uani 1 1 d .
C16 C 0.2239(2) -0.19505(18) 0.47709(11) 0.0444(3) Uani 1 1 d .
C3 C -0.0801(2) -0.04040(18) 0.16071(11) 0.0453(3) Uani 1 1 d .
C2 C -0.0077(2) -0.14034(18) 0.08912(11) 0.0497(4) Uani 1 1 d .
H2A H -0.0585 -0.1828 0.0163 0.060 Uiso 1 1 calc R
C11 C 0.4405(2) 0.4054(2) 0.77084(11) 0.0478(3) Uani 1 1 d .
H11A H 0.4279 0.3153 0.7887 0.057 Uiso 1 1 calc R
C8 C 0.25437(19) -0.02528(16) 0.49215(10) 0.0395(3) Uani 1 1 d .
C6 C 0.2190(2) -0.11431(18) 0.23707(11) 0.0447(3) Uani 1 1 d .
H6A H 0.3216 -0.1379 0.2624 0.054 Uiso 1 1 calc R
C1 C 0.1430(2) -0.17534(18) 0.12937(11) 0.0474(3) Uani 1 1 d .
O1 O 0.2715(3) -0.23512(17) 0.54608(11) 0.0867(5) Uani 1 1 d .
C12 C 0.5109(3) 0.5585(2) 0.84917(12) 0.0560(4) Uani 1 1 d .
H12A H 0.5468 0.5712 0.9198 0.067 Uiso 1 1 calc R
C17 C 0.0972(2) -0.46689(18) 0.35360(14) 0.0530(4) Uani 1 1 d .
H17A H 0.0011 -0.5102 0.3916 0.064 Uiso 1 1 calc R
H17B H 0.2150 -0.4833 0.3737 0.064 Uiso 1 1 calc R
C13 C 0.5285(2) 0.6927(2) 0.82383(13) 0.0560(4) Uani 1 1 d .
H13A H 0.5766 0.7955 0.8771 0.067 Uiso 1 1 calc R
C14 C 0.4748(2) 0.67445(19) 0.71955(13) 0.0512(4) Uani 1 1 d .
H14A H 0.4858 0.7650 0.7026 0.061 Uiso 1 1 calc R
C18 C 0.0240(3) -0.5488(2) 0.23623(16) 0.0669(5) Uani 1 1 d .
H18A H -0.0036 -0.6629 0.2159 0.100 Uiso 1 1 calc R
H18B H 0.1207 -0.5050 0.1997 0.100 Uiso 1 1 calc R
H18C H -0.0921 -0.5313 0.2174 0.100 Uiso 1 1 calc R
O3 O 0.25466(14) 0.20289(11) 0.48034(7) 0.0405(2) Uani 1 1 d .
N1 N 0.32676(17) 0.09334(14) 0.59377(9) 0.0414(3) Uani 1 1 d .

loop_
_atom_site_aniso_label
_atom_site_aniso_U_11
_atom_site_aniso_U_22
_atom_site_aniso_U_33
_atom_site_aniso_U_23
_atom_site_aniso_U_13
_atom_site_aniso_U_12
Cl1 0.0844(3) 0.0790(3) 0.0414(2) 0.0059(2) 0.0184(2) 0.0393(3)
Cl2 0.0670(3) 0.0793(3) 0.0537(3) 0.0151(2) -0.0107(2) 0.0311(2)
O2 0.0677(7) 0.0388(6) 0.0443(6) 0.0132(4) -0.0004(5) 0.0145(5)
C7 0.0436(7) 0.0390(7) 0.0324(6) 0.0115(5) 0.0078(5) 0.0145(5)
C4 0.0471(7) 0.0392(7) 0.0335(6) 0.0129(5) 0.0066(5) 0.0122(5)
C9 0.0404(6) 0.0460(7) 0.0287(6) 0.0131(5) 0.0064(5) 0.0160(5)
C10 0.0377(6) 0.0435(7) 0.0313(6) 0.0096(5) 0.0064(5) 0.0152(5)
C15 0.0451(7) 0.0474(8) 0.0363(6) 0.0139(6) 0.0068(5) 0.0154(6)
C5 0.0460(7) 0.0374(7) 0.0304(6) 0.0123(5) 0.0070(5) 0.0099(5)
C16 0.0523(8) 0.0436(8) 0.0390(7) 0.0158(6) 0.0075(6) 0.0192(6)
C3 0.0455(7) 0.0441(7) 0.0393(7) 0.0157(6) 0.0006(6) 0.0090(6)
C2 0.0566(9) 0.0499(8) 0.0294(6) 0.0092(6) 0.0014(6) 0.0097(6)
C11 0.0559(8) 0.0544(8) 0.0341(7) 0.0143(6) 0.0059(6) 0.0240(7)
C8 0.0442(7) 0.0418(7) 0.0317(6) 0.0126(5) 0.0064(5) 0.0158(5)
C6 0.0511(8) 0.0472(8) 0.0353(7) 0.0146(6) 0.0094(6) 0.0177(6)
C1 0.0565(8) 0.0456(8) 0.0343(7) 0.0099(6) 0.0121(6) 0.0154(6)
O1 0.1472(15) 0.0553(8) 0.0536(7) 0.0208(6) -0.0162(8) 0.0387(8)
C12 0.0640(10) 0.0645(10) 0.0320(7) 0.0062(7) -0.0005(6) 0.0277(8)
C17 0.0519(8) 0.0382(8) 0.0648(10) 0.0168(7) 0.0086(7) 0.0138(6)
C13 0.0550(9) 0.0501(9) 0.0460(8) 0.0002(7) -0.0002(7) 0.0176(7)
C14 0.0528(8) 0.0435(8) 0.0510(8) 0.0126(6) 0.0079(7) 0.0148(6)
C18 0.0653(11) 0.0492(10) 0.0652(11) 0.0035(8) 0.0121(9) 0.0122(8)
O3 0.0509(5) 0.0398(5) 0.0290(4) 0.0111(4) 0.0050(4) 0.0164(4)
N1 0.0485(6) 0.0446(6) 0.0307(5) 0.0129(5) 0.0062(4) 0.0179(5)

loop_
_atom_type_symbol
_atom_type_description
_atom_type_scat_dispersion_real
_atom_type_scat_dispersion_imag
_atom_type_scat_source
C C 0.0033 0.0016 'International Tables Vol C Tables 4.2.6.8 and 6.1.1.4'
H H 0.0000 0.0000 'International Tables Vol C Tables 4.2.6.8 and 6.1.1.4'
N N 0.0061 0.0033 'International Tables Vol C Tables 4.2.6.8 and 6.1.1.4'
O O 0.0106 0.0060 'International Tables Vol C Tables 4.2.6.8 and 6.1.1.4'
Cl Cl 0.1484 0.1585 'International Tables Vol C Tables 4.2.6.8 and 6.1.1.4'

loop_
_geom_angle_atom_site_label_1
_geom_angle_atom_site_label_2
_geom_angle_atom_site_label_3
_geom_angle
C16 O2 C17 117.84(12)
C8 C7 O3 107.12(11)
C8 C7 C5 135.51(13)
O3 C7 C5 117.37(12)
C3 C4 C5 118.41(13)
C3 C4 H4A 120.8
C5 C4 H4A 120.8
N1 C9 O3 113.86(12)
N1 C9 C10 127.43(12)
O3 C9 C10 118.69(12)
C15 C10 C11 119.30(13)
C15 C10 C9 121.92(12)
C11 C10 C9 118.76(13)
C14 C15 C10 120.09(14)
C14 C15 H15A 120.0
C10 C15 H15A 120.0
C6 C5 C4 120.57(12)
C6 C5 C7 119.54(12)
C4 C5 C7 119.89(12)
O1 C16 O2 124.39(15)
O1 C16 C8 123.32(14)
O2 C16 C8 112.28(12)
C2 C3 C4 122.35(14)
C2 C3 Cl2 118.83(11)
C4 C3 Cl2 118.80(12)
C3 C2 C1 117.77(13)
C3 C2 H2A 121.1
C1 C2 H2A 121.1
C12 C11 C10 119.75(15)
C12 C11 H11A 120.1
C10 C11 H11A 120.1
C7 C8 N1 109.59(12)
C7 C8 C16 131.08(13)
N1 C8 C16 119.21(12)
C1 C6 C5 119.02(14)
C1 C6 H6A 120.5
C5 C6 H6A 120.5
C6 C1 C2 121.84(14)
C6 C1 Cl1 119.63(12)
C2 C1 Cl1 118.53(11)
C13 C12 C11 120.64(15)
C13 C12 H12A 119.7
C11 C12 H12A 119.7
O2 C17 C18 106.76(14)
O2 C17 H17A 110.4
C18 C17 H17A 110.4
O2 C17 H17B 110.4
C18 C17 H17B 110.4
H17A C17 H17B 108.6
C14 C13 C12 119.90(15)
C14 C13 H13A 120.0
C12 C13 H13A 120.0
C13 C14 C15 120.31(16)
C13 C14 H14A 119.8
C15 C14 H14A 119.8
C17 C18 H18A 109.5
C17 C18 H18B 109.5
H18A C18 H18B 109.5
C17 C18 H18C 109.5
H18A C18 H18C 109.5
H18B C18 H18C 109.5
C9 O3 C7 104.77(11)
C9 N1 C8 104.65(11)

loop_
_geom_bond_atom_site_label_1
_geom_bond_atom_site_label_2
_geom_bond_distance
Cl1 C1 1.7354(16)
Cl2 C3 1.7365(16)
O2 C16 1.3188(19)
O2 C17 1.4508(18)
C7 C8 1.3560(19)
C7 O3 1.3725(17)
C7 C5 1.4676(18)
C4 C3 1.3825(19)
C4 C5 1.390(2)
C4 H4A 0.9300
C9 N1 1.2893(18)
C9 O3 1.3660(15)
C9 C10 1.460(2)
C10 C15 1.391(2)
C10 C11 1.3959(19)
C15 C14 1.383(2)
C15 H15A 0.9300
C5 C6 1.390(2)
C16 O1 1.1844(19)
C16 C8 1.475(2)
C3 C2 1.380(2)
C2 C1 1.385(2)
C2 H2A 0.9300
C11 C12 1.379(2)
C11 H11A 0.9300
C8 N1 1.3884(18)
C6 C1 1.378(2)
C6 H6A 0.9300
C12 C13 1.379(3)
C12 H12A 0.9300
C17 C18 1.489(3)
C17 H17A 0.9700
C17 H17B 0.9700
C13 C14 1.376(2)
C13 H13A 0.9300
C14 H14A 0.9300
C18 H18A 0.9600
C18 H18B 0.9600
C18 H18C 0.9600
